data_7704399
loop_
_publ_author_name
'Sanchez-Lievanos, Karla R'
'Tariq, Mehrin'
'Brennessel, William W.'
'Knowles, Kathryn E.'

_publ_section_title
;
 Heterometallic trinuclear oxo-centered clusters as single-source
 precursors for synthesis of stoichiometric monodisperse transition metal
 ferrite nanocrystals.
;
_journal_issue 45
_journal_name_full 'Dalton transactions (Cambridge, England : 2003)'
_journal_page_first 16348
_journal_page_last 16358
_journal_paper_doi 10.1039/d0dt01369b
_journal_volume 49
_journal_year 2020
_chemical_formula_moiety 'C12 H6 F18 Fe2 Ni1 O16, 4(C3 H6 O), H2 O'
_chemical_formula_sum 'C24 H32 F18 Fe2 Ni O21'
_chemical_formula_weight 1168.90
_space_group_crystal_system triclinic
_space_group_IT_number 2
_space_group_name_Hall '-P 1'
_space_group_name_H-M_alt 'P -1'
_atom_sites_solution_hydrogens mixed
_atom_sites_solution_primary dual
_atom_sites_solution_secondary difmap
_audit_creation_date 2020-04-23
_audit_creation_method
;
Olex2 1.3-ac4
(compiled 2020.03.28 svn.rd84adfe8 for Rigaku Oxford Diffraction, GUI svn.r6032)
;
_audit_update_record
;
2020-04-23 deposited with the CCDC.	2020-05-13 downloaded from the CCDC.
;
_cell_angle_alpha 92.6340(10)
_cell_angle_beta 97.2410(10)
_cell_angle_gamma 111.9130(10)
_cell_formula_units_Z 2
_cell_length_a 10.56550(10)
_cell_length_b 11.5802(2)
_cell_length_c 19.90320(10)
_cell_measurement_reflns_used 18978
_cell_measurement_temperature 100.00(10)
_cell_measurement_theta_max 77.1320
_cell_measurement_theta_min 4.5140
_cell_volume 2229.74(5)
_computing_cell_refinement 'CrysAlisPro 1.171.40.69a (Rigaku OD, 2020)'
_computing_data_collection 'CrysAlisPro 1.171.40.69a (Rigaku OD, 2020)'
_computing_data_reduction 'CrysAlisPro 1.171.40.69a (Rigaku OD, 2020)'
_computing_molecular_graphics 'Olex2 1.3-ac4 (Dolomanov et al., 2009)'
_computing_publication_material 'Olex2 1.3-ac4 (Dolomanov et al., 2009)'
_computing_structure_refinement 'ShelXL (Sheldrick, 2015b)'
_computing_structure_solution 'ShelXT (Sheldrick, 2015a)'
_diffrn_ambient_environment N~2~
_diffrn_ambient_temperature 100.00(10)
_diffrn_detector 'Hybrid Pixel Array Detector'
_diffrn_detector_area_resol_mean 10.0000
_diffrn_detector_type HyPix
_diffrn_measured_fraction_theta_full 0.997
_diffrn_measured_fraction_theta_max 0.979
_diffrn_measurement_details
;
List of Runs (angles in degrees, time in seconds):

  # Type    Start    End  Width  t~exp~   \w     \q     \k     \f   Frames
#--------------------------------------------------------------------------
  1  \w    -22.00   4.00   0.50    0.14    --  -49.75  38.00  90.00   52
  2  \w    -31.00  21.00   0.50    0.14    --  -49.75  38.00  30.00  104
  3  \w    -46.00 -21.00   0.50    0.57    --  -84.25  96.00 -95.00   50
  4  \w    -72.00   8.00   0.50    0.14    --  -49.75  96.00 -95.00  160
  5  \w     -5.00  58.00   0.50    0.14    --   49.75 -96.00 155.00  126
  6  \w     43.00  71.00   0.50    0.57    --  105.75 -96.00 155.00   56
  7  \w     88.00 114.00   0.50    0.57    --  105.75 -77.00 150.00   52
  8  \w     72.00 106.00   0.50    0.57    --  105.75 -94.00  90.00   68
  9  \w     65.00 104.00   0.50    0.57    --  105.75 -94.00  60.00   78
 10  \w     76.00 106.00   0.50    0.57    --  105.75 -94.00   0.00   60
 11  \w     59.00 106.00   0.50    0.57    --  105.75 -94.00 -90.00   94
 12  \w     81.00 106.00   0.50    0.57    --  105.75 -94.00-150.00   50
 13  \w     38.00  94.00   0.50    0.57    --  105.75 -77.00 -90.00  112
 14  \w     41.00  72.00   0.50    0.57    --  105.75 -61.00 -90.00   62
 15  \w     46.00  76.00   0.50    0.57    --  105.75 -94.00-150.00   60
 16  \w     47.00  79.00   0.50    0.57    --  105.75 -61.00-150.00   64
 17  \w    103.00 175.00   0.50    0.57    --  105.75  15.00-120.00  144
 18  \w    106.00 167.00   0.50    0.57    --  105.75  96.00 -95.00  122
 19  \w    124.00 166.00   0.50    0.57    --  105.75  15.00  30.00   84
 20  \w    153.00 178.00   0.50    0.57    --  105.75  30.00 120.00   50
 21  \w    105.00 141.00   0.50    0.57    --  105.75  30.00 120.00   72
 22  \w    102.00 174.00   0.50    0.57    --  105.75  15.00   0.00  144
 23  \w     92.00 121.00   0.50    0.57    --  105.75  61.00-150.00   58
 24  \w     96.00 147.00   0.50    0.57    --  105.75  61.00-120.00  102
 25  \w    115.00 143.00   0.50    0.57    --  105.75  15.00-180.00   56
 26  \w     99.00 175.00   0.50    0.57    --  105.75  45.00-180.00  152
 27  \w    105.00 173.00   0.50    0.57    --  105.75  15.00 -90.00  136
 28  \w    101.00 126.00   0.50    0.57    --  105.75  15.00 -30.00   50
 29  \w     43.00  69.00   0.50    0.57    --  105.75 -61.00 -30.00   52
 30  \w     47.00 105.00   0.50    0.57    --  105.75 -94.00 -30.00  116
 31  \w     52.00 111.00   0.50    0.57    --  105.75-125.00  30.00  118
 32  \w     44.00  73.00   0.50    0.57    --  105.75-125.00 120.00   58
 33  \w     47.00 109.00   0.50    0.57    --  105.75-125.00 150.00  124
 34  \w     69.00 107.00   0.50    0.57    --  105.75-104.00 174.71   76
 35  \w     35.00  61.00   0.50    0.57    --  105.75 -77.00 150.00   52
 36  \w     43.00  88.00   0.50    0.57    --  105.75-125.00  90.00   90
 37  \w     34.00 104.00   0.50    0.57    --  105.75 -94.00  30.00  140
 38  \w     34.00  71.00   0.50    0.57    --  105.75 -61.00  60.00   74
 39  \w     35.00  60.00   0.50    0.57    --  105.75 -94.00   0.00   50
 40  \w     34.00  68.00   0.50    0.57    --  105.75 -61.00  30.00   68
 41  \w    -22.00   3.00   0.50    0.14    --   49.75 -19.00 150.00   50
 42  \w    -20.00  13.00   0.50    0.14    --   49.75 -19.00  60.00   66
 43  \w     -3.00  22.00   0.50    0.14    --  -49.75  19.00-150.00   50
 44  \w    -21.00  59.00   0.50    0.14    --   49.75 -57.00-180.00  160
 45  \w     34.00  76.00   0.50    0.57    --  105.75 -61.00-180.00   84
 46  \w     41.00 106.00   0.50    0.57    --  105.75 -94.00-180.00  130
 47  \w     45.00  82.00   0.50    0.57    --  105.75-125.00-180.00   74
 48  \w    -21.00  42.00   0.50    0.14    --   49.75 -38.00-150.00  126
 49  \w   -113.00 -80.00   0.50    0.14    --  -49.75-125.00 -60.00   66
 50  \w   -153.00-116.00   0.50    0.57    --  -84.25 -45.00   0.00   74
 51  \w   -124.00 -90.00   0.50    0.57    --  -84.25 -96.00 155.00   68
;
_diffrn_measurement_device 'four-circle diffractometer'
_diffrn_measurement_device_type 'XtaLAB Synergy, Dualflex, HyPix'
_diffrn_measurement_method '\w scans'
_diffrn_orient_matrix_type 'CrysAlisPro convention (1999,Acta A55,543-557)'
_diffrn_orient_matrix_UB_11 0.0968565000
_diffrn_orient_matrix_UB_12 0.0805487000
_diffrn_orient_matrix_UB_13 0.0636276000
_diffrn_orient_matrix_UB_21 -0.1255337000
_diffrn_orient_matrix_UB_22 -0.0197708000
_diffrn_orient_matrix_UB_23 0.0365695000
_diffrn_orient_matrix_UB_31 0.0128525000
_diffrn_orient_matrix_UB_32 -0.1178767000
_diffrn_orient_matrix_UB_33 0.0276566000
_diffrn_radiation_monochromator mirror
_diffrn_radiation_probe x-ray
_diffrn_radiation_type 'Cu K\a'
_diffrn_radiation_wavelength 1.54184
_diffrn_reflns_av_R_equivalents 0.0731
_diffrn_reflns_av_unetI/netI 0.0556
_diffrn_reflns_Laue_measured_fraction_full 0.997
_diffrn_reflns_Laue_measured_fraction_max 0.979
_diffrn_reflns_limit_h_max 13
_diffrn_reflns_limit_h_min -13
_diffrn_reflns_limit_k_max 13
_diffrn_reflns_limit_k_min -14
_diffrn_reflns_limit_l_max 25
_diffrn_reflns_limit_l_min -24
_diffrn_reflns_number 37017
_diffrn_reflns_point_group_measured_fraction_full 0.997
_diffrn_reflns_point_group_measured_fraction_max 0.979
_diffrn_reflns_theta_full 74.504
_diffrn_reflns_theta_max 78.059
_diffrn_reflns_theta_min 4.136
_diffrn_source 'micro-focus sealed X-ray tube'
_diffrn_source_type 'PhotonJet (Cu) X-ray Source'
_exptl_absorpt_coefficient_mu 7.022
_exptl_absorpt_correction_T_max 1.00000
_exptl_absorpt_correction_T_min 0.69858
_exptl_absorpt_correction_type multi-scan
_exptl_absorpt_process_details
;
CrysAlisPro 1.171.40.69a (Rigaku Oxford Diffraction, 2020)
Empirical absorption correction using spherical harmonics,
 implemented in SCALE3 ABSPACK scaling algorithm.
;
_exptl_crystal_colour orange
_exptl_crystal_colour_primary orange
_exptl_crystal_density_diffrn 1.741
_exptl_crystal_description plate
_exptl_crystal_F_000 1172
_exptl_crystal_size_max 0.399
_exptl_crystal_size_mid 0.078
_exptl_crystal_size_min 0.054
_refine_diff_density_max 0.614
_refine_diff_density_min -1.391
_refine_diff_density_rms 0.114
_refine_ls_extinction_method none
_refine_ls_goodness_of_fit_ref 1.053
_refine_ls_hydrogen_treatment mixed
_refine_ls_matrix_type full
_refine_ls_number_parameters 745
_refine_ls_number_reflns 9354
_refine_ls_number_restraints 280
_refine_ls_restrained_S_all 1.047
_refine_ls_R_factor_all 0.0571
_refine_ls_R_factor_gt 0.0522
_refine_ls_shift/su_max 0.001
_refine_ls_shift/su_mean 0.000
_refine_ls_structure_factor_coef Fsqd
_refine_ls_weighting_details 'w=1/[\s^2^(Fo^2^)+(0.0980P)^2^+0.6801P] where P=(Fo^2^+2Fc^2^)/3'
_refine_ls_weighting_scheme calc
_refine_ls_wR_factor_gt 0.1404
_refine_ls_wR_factor_ref 0.1444
_reflns_Friedel_coverage 0.000
_reflns_number_gt 8318
_reflns_number_total 9354
_reflns_threshold_expression 'I > 2\s(I)'
_cod_data_source_file d0dt01369b2.cif
_cod_data_source_block knoks17
_cod_depositor_comments 'Adding full bibliography for 7704398--7704402.cif.'
_cod_database_code 7704399
_shelx_shelxl_version_number 2018/3
_shelx_space_group_comment
;
The symmetry employed for this shelxl refinement is uniquely defined
by the following loop, which should always be used as a source of
symmetry information in preference to the above space-group names.
They are only intended as comments.
;
_shelx_estimated_absorpt_t_max 0.703
_shelx_estimated_absorpt_t_min 0.166
_reflns_odcompleteness_completeness 99.72
_reflns_odcompleteness_iscentric 1
_reflns_odcompleteness_theta 74.33
_olex2_refinement_description
;
1. Fixed Uiso
 At 1.5 times of:
  All C(H,H,H) groups, All O(H,H) groups
2. Shared sites
{Ni1, Fe1}
{Ni2, Fe2}
{Ni3, Fe3}
3. Restrained distances
 C1-C2 \\sim C1-C2'
 with sigma of 0.01
 C2-F1 \\sim C2-F2 \\sim C2-F3 \\sim C2'-F1' \\sim C2'-F2' \\sim C2'-F3'
 with sigma of 0.01
 F1-F2 \\sim F2-F3 \\sim F3-F1 \\sim F1'-F2' \\sim F2'-F3' \\sim F3'-F1'
 with sigma of 0.02
 C19-O19 \\sim C19'-O19' \\sim C22-O21 \\sim C22'-O21'
 with sigma of 0.01
 C19-C20 \\sim C19-C21 \\sim C19'-C20' \\sim C19'-C21' \\sim C22-C23 \\sim
C22-C24 \\sim C22'-C23' ~
 C22'-C24'
 with sigma of 0.01
 O19-C20 \\sim O19-C21 \\sim O19'-C20' \\sim O19'-C21' \\sim O21-C23 \\sim
O21-C24 \\sim O21'-C23' ~
 O21'-C24'
 with sigma of 0.02
 C20-C21 \\sim C20'-C21' \\sim C23-C24 \\sim C23'-C24'
 with sigma of 0.02
4. Uiso/Uaniso restraints and constraints
All non-hydrogen atoms have similar U: within 1A with sigma of 0.01 and sigma
for terminal atoms of 0.02 within 1A
Uanis(Ni1) = Uanis(Fe1)
Uanis(Ni2) = Uanis(Fe2)
Uanis(Ni3) = Uanis(Fe3)
5. Rigid body (RIGU) restrains
 F1, F2, F3, C2
 with sigma for 1-2 distances of 0.004 and sigma for 1-3 distances of 0.004
 F1', F2', F3', C2'
 with sigma for 1-2 distances of 0.004 and sigma for 1-3 distances of 0.004
 O19, C19, C20, C21
 with sigma for 1-2 distances of 0.004 and sigma for 1-3 distances of 0.004
 O19', C19', C20', C21'
 with sigma for 1-2 distances of 0.004 and sigma for 1-3 distances of 0.004
 O21, C22, C23, C24
 with sigma for 1-2 distances of 0.004 and sigma for 1-3 distances of 0.004
 O21', C22', C23', C24'
 with sigma for 1-2 distances of 0.004 and sigma for 1-3 distances of 0.004
6. Others
 1*[Sof(Ni1)+Sof(Fe1)]+1*[Sof(Ni2)+Sof(Fe2)]+1*[Sof(Ni3)+Sof(Fe3)]=2 with esd
 of 0.0001
 Sof(F1')=Sof(F2')=Sof(F3')=Sof(C2')=1-FVAR(1)
 Sof(F1)=Sof(F2)=Sof(F3)=Sof(C2)=FVAR(1)
 Sof(O19')=Sof(C19')=Sof(C20')=Sof(H20D)=Sof(H20E)=Sof(H20F)=Sof(C21')=
 Sof(H21D)=Sof(H21E)=Sof(H21F)=Sof(O20')=Sof(H20I)=Sof(H20J)=Sof(O21')=
 Sof(C22')=Sof(C23')=Sof(H23D)=Sof(H23E)=Sof(H23F)=Sof(C24')=Sof(H24D)=
 Sof(H24E)=Sof(H24F)=1-FVAR(2)
 Sof(O19)=Sof(C19)=Sof(C20)=Sof(H20A)=Sof(H20B)=Sof(H20C)=Sof(C21)=Sof(H21A)=
 Sof(H21B)=Sof(H21C)=Sof(O20)=Sof(H20G)=Sof(H20H)=Sof(O21)=Sof(C22)=Sof(C23)=
 Sof(H23A)=Sof(H23B)=Sof(H23C)=Sof(C24)=Sof(H24A)=Sof(H24B)=Sof(H24C)=FVAR(2)
 Sof(Ni1)=1-FVAR(3)
 Sof(Fe1)=FVAR(3)
 Sof(Ni2)=1-FVAR(4)
 Sof(Fe2)=FVAR(4)
 Sof(Ni3)=1-FVAR(5)
 Sof(Fe3)=FVAR(5)
7.a Riding coordinates:
 O1(H1A,H1B), O20(H20G,H20H), O20'(H20I,H20J)
7.b Idealised Me refined as rotating group:
 C14(H14A,H14B,H14C), C15(H15A,H15B,H15C), C17(H17A,H17B,H17C), C18(H18A,H18B,
 H18C), C20(H20A,H20B,H20C), C21(H21A,H21B,H21C), C20'(H20D,H20E,H20F),
 C21'(H21D,H21E,H21F), C23(H23A,H23B,H23C), C24(H24A,H24B,H24C), C23'(H23D,H23E,
 H23F), C24'(H24D,H24E,H24F)
;
_olex2_submission_special_instructions 'No special instructions were received'
_oxdiff_exptl_absorpt_empirical_details
;
Empirical correction (ABSPACK) includes:
- Absorption correction using spherical harmonics
- Frame scaling
;
_oxdiff_exptl_absorpt_empirical_full_max 2.728
_oxdiff_exptl_absorpt_empirical_full_min 0.401

loop_
_space_group_symop_operation_xyz
'x, y, z'
'-x, -y, -z'

loop_
_atom_site_label
_atom_site_type_symbol
_atom_site_fract_x
_atom_site_fract_y
_atom_site_fract_z
_atom_site_U_iso_or_equiv
_atom_site_adp_type
_atom_site_occupancy
_atom_site_site_symmetry_order
_atom_site_calc_flag
_atom_site_refinement_flags_posn
_atom_site_refinement_flags_adp
_atom_site_refinement_flags_occupancy
_atom_site_disorder_assembly
_atom_site_disorder_group
Ni1 Ni 0.57604(4) 0.49064(4) 0.67572(2) 0.02091(12) Uani 0.083(3) 1 d . U P A 2
Ni2 Ni 0.43617(4) 0.55968(4) 0.80221(2) 0.02034(12) Uani 0.218(3) 1 d . U P A 2
Ni3 Ni 0.75936(4) 0.57699(4) 0.83063(2) 0.01993(12) Uani 0.698(3) 1 d . U P A 2
Fe1 Fe 0.57604(4) 0.49064(4) 0.67572(2) 0.02091(12) Uani 0.917(3) 1 d . U P A 1
Fe2 Fe 0.43617(4) 0.55968(4) 0.80221(2) 0.02034(12) Uani 0.782(3) 1 d . U P A 1
Fe3 Fe 0.75936(4) 0.57699(4) 0.83063(2) 0.01993(12) Uani 0.302(3) 1 d . U P A 1
F1 F 0.1427(6) 0.1692(5) 0.6199(2) 0.070(2) Uani 0.587(12) 1 d D . P B 1
F1' F 0.1239(12) 0.1602(7) 0.7451(4) 0.086(4) Uani 0.413(12) 1 d D . P B 2
F2 F 0.2113(6) 0.1167(4) 0.7117(5) 0.085(3) Uani 0.587(12) 1 d D U P B 1
F2' F 0.0737(9) 0.2091(7) 0.6494(7) 0.108(6) Uani 0.413(12) 1 d D . P B 2
F3 F 0.0644(5) 0.2003(5) 0.7060(4) 0.079(3) Uani 0.587(12) 1 d D . P B 1
F3' F 0.2031(9) 0.1139(6) 0.6622(6) 0.081(4) Uani 0.413(12) 1 d D U P B 2
F4 F 0.3726(3) 0.7330(2) 0.56152(10) 0.0543(6) Uani 1 1 d . . . . .
F5 F 0.5052(3) 0.8723(2) 0.63964(17) 0.0727(8) Uani 1 1 d . . . . .
F6 F 0.2899(3) 0.7865(3) 0.64393(13) 0.0621(7) Uani 1 1 d . . . . .
F7 F 0.40210(18) 0.33506(19) 0.99290(9) 0.0365(4) Uani 1 1 d . . . . .
F8 F 0.4601(3) 0.22031(18) 0.92549(11) 0.0597(7) Uani 1 1 d . . . . .
F9 F 0.6079(2) 0.3415(2) 1.00726(10) 0.0431(5) Uani 1 1 d . . . . .
F10 F 0.6237(2) 0.92792(19) 0.94890(12) 0.0464(5) Uani 1 1 d . . . . .
F11 F 0.7355(3) 0.99257(18) 0.86657(11) 0.0530(6) Uani 1 1 d . . . . .
F12 F 0.8346(2) 0.94900(17) 0.95687(10) 0.0415(4) Uani 1 1 d . . . . .
F13 F 0.8546(2) 0.22117(19) 0.78267(10) 0.0434(5) Uani 1 1 d . . . . .
F14 F 0.6347(3) 0.1344(2) 0.76700(16) 0.0602(7) Uani 1 1 d . . . . .
F15 F 0.7434(3) 0.1727(2) 0.68140(10) 0.0518(6) Uani 1 1 d . . . . .
F16 F 1.08880(19) 0.84138(19) 0.71249(10) 0.0419(5) Uani 1 1 d . . . . .
F17 F 0.9244(3) 0.9002(2) 0.6787(2) 0.0797(10) Uani 1 1 d . . . . .
F18 F 0.9733(3) 0.7762(3) 0.61330(11) 0.0717(9) Uani 1 1 d . . . . .
O1 O 0.5665(2) 0.43501(19) 0.57539(10) 0.0286(4) Uani 1 1 d . . . . .
H1A H 0.626887 0.487075 0.555659 0.043 Uiso 1 1 d R U . A .
H1B H 0.517757 0.368685 0.549479 0.043 Uiso 1 1 d R U . . .
O2 O 0.2678(2) 0.5757(2) 0.83819(11) 0.0266(4) Uani 1 1 d . . . . .
H2A H 0.257(5) 0.639(5) 0.844(2) 0.050(13) Uiso 1 1 d . . . . .
H2B H 0.215(4) 0.525(4) 0.860(2) 0.036(10) Uiso 1 1 d . . . . .
O3 O 0.9415(2) 0.6150(2) 0.89543(10) 0.0239(4) Uani 1 1 d . . . . .
H3A H 1.008(5) 0.666(4) 0.883(2) 0.040(11) Uiso 1 1 d . . . . .
H3B H 0.963(4) 0.560(4) 0.900(2) 0.031(10) Uiso 1 1 d . . . . .
O4 O 0.3869(2) 0.34730(18) 0.66645(10) 0.0271(4) Uani 1 1 d . . . . .
O5 O 0.2906(2) 0.39578(18) 0.75315(10) 0.0263(4) Uani 1 1 d . . . . .
O6 O 0.4885(2) 0.61002(19) 0.64007(10) 0.0260(4) Uani 1 1 d . . . . .
O7 O 0.3946(2) 0.66104(18) 0.72715(9) 0.0256(4) Uani 1 1 d . . . . .
O8 O 0.4444(2) 0.45763(18) 0.88334(9) 0.0246(4) Uani 1 1 d . . . . .
O9 O 0.66632(19) 0.47502(18) 0.90363(9) 0.0244(4) Uani 1 1 d . . . . .
O10 O 0.54562(19) 0.72819(17) 0.85768(9) 0.0234(4) Uani 1 1 d . . . . .
O11 O 0.7655(2) 0.73988(18) 0.87812(10) 0.0255(4) Uani 1 1 d . . . . .
O12 O 0.78338(19) 0.41669(18) 0.79776(9) 0.0247(4) Uani 1 1 d . . . . .
O13 O 0.6564(2) 0.3579(2) 0.69313(10) 0.0294(4) Uani 1 1 d . . . . .
O14 O 0.8824(2) 0.69002(19) 0.76828(10) 0.0269(4) Uani 1 1 d . . . . .
O15 O 0.7600(2) 0.62343(19) 0.66319(10) 0.0284(4) Uani 1 1 d . . . . .
O16 O 0.58712(19) 0.54122(16) 0.76835(9) 0.0214(4) Uani 1 1 d . . . . .
C1 C 0.2964(3) 0.3288(2) 0.70397(13) 0.0236(5) Uani 1 1 d D . . . .
C2 C 0.1751(5) 0.2013(5) 0.6847(3) 0.0344(19) Uani 0.587(12) 1 d D U P B 1
C2' C 0.1736(7) 0.2012(6) 0.6909(4) 0.032(3) Uani 0.413(12) 1 d D U P B 2
C3 C 0.4283(3) 0.6670(2) 0.66914(14) 0.0242(5) Uani 1 1 d . . . . .
C4 C 0.3965(4) 0.7653(3) 0.62806(16) 0.0351(7) Uani 1 1 d . . . . .
C5 C 0.5434(3) 0.4337(2) 0.91082(12) 0.0202(5) Uani 1 1 d . . . . .
C6 C 0.5036(3) 0.3318(3) 0.96049(14) 0.0267(5) Uani 1 1 d . . . . .
C7 C 0.6711(3) 0.7787(2) 0.88006(13) 0.0215(5) Uani 1 1 d . . . . .
C8 C 0.7172(3) 0.9135(3) 0.91399(14) 0.0278(6) Uani 1 1 d . . . . .
C9 C 0.7271(3) 0.3445(2) 0.74521(13) 0.0225(5) Uani 1 1 d . . . . .
C10 C 0.7410(3) 0.2166(3) 0.74334(15) 0.0300(6) Uani 1 1 d . . . . .
C11 C 0.8578(3) 0.6939(2) 0.70637(14) 0.0230(5) Uani 1 1 d . . . . .
C12 C 0.9626(3) 0.8048(3) 0.67722(17) 0.0368(7) Uani 1 1 d . . . . .
O17 O 0.1930(2) 0.77421(19) 0.86592(12) 0.0327(5) Uani 1 1 d . . . . .
C13 C 0.2317(3) 0.8838(3) 0.85395(15) 0.0281(6) Uani 1 1 d . . . . .
C14 C 0.1515(4) 0.9615(3) 0.86996(18) 0.0375(7) Uani 1 1 d . . . . .
H14A H 0.068084 0.909903 0.885447 0.056 Uiso 1 1 calc R U . . .
H14B H 0.128904 0.997032 0.829763 0.056 Uiso 1 1 calc R U . . .
H14C H 0.206116 1.027461 0.904938 0.056 Uiso 1 1 calc R U . . .
C15 C 0.3603(3) 0.9428(3) 0.82382(18) 0.0353(7) Uani 1 1 d . . . . .
H15A H 0.426821 1.008878 0.855573 0.053 Uiso 1 1 calc R U . . .
H15B H 0.339409 0.976333 0.782573 0.053 Uiso 1 1 calc R U . . .
H15C H 0.397512 0.880979 0.813896 0.053 Uiso 1 1 calc R U . . .
O18 O 1.0615(2) 0.44352(19) 0.91158(11) 0.0308(4) Uani 1 1 d . . . . .
C16 C 1.0083(3) 0.3379(3) 0.92833(14) 0.0265(5) Uani 1 1 d . . . . .
C17 C 0.8700(3) 0.2947(3) 0.95081(15) 0.0291(6) Uani 1 1 d . . . . .
H17A H 0.847744 0.365823 0.961864 0.044 Uiso 1 1 calc R U . . .
H17B H 0.871604 0.250302 0.990249 0.044 Uiso 1 1 calc R U . . .
H17C H 0.801524 0.240352 0.914784 0.044 Uiso 1 1 calc R U . . .
C18 C 1.0799(4) 0.2488(3) 0.9263(2) 0.0480(9) Uani 1 1 d . . . . .
H18A H 1.162640 0.285595 0.906605 0.072 Uiso 1 1 calc R U . . .
H18B H 1.019992 0.172715 0.899167 0.072 Uiso 1 1 calc R U . . .
H18C H 1.103301 0.230671 0.971674 0.072 Uiso 1 1 calc R U . . .
O19 O 0.8249(9) 0.5268(13) 0.4038(6) 0.047(2) Uani 0.557(5) 1 d D U P C 1
C19 C 0.9441(8) 0.5579(11) 0.3943(5) 0.038(2) Uani 0.557(5) 1 d D U P C 1
C20 C 0.9754(13) 0.5077(14) 0.3311(6) 0.059(3) Uani 0.557(5) 1 d D U P C 1
H20A H 0.899907 0.431450 0.312612 0.088 Uiso 0.557(5) 1 calc R U P C 1
H20B H 1.058012 0.491383 0.341427 0.088 Uiso 0.557(5) 1 calc R U P C 1
H20C H 0.988455 0.567903 0.298344 0.088 Uiso 0.557(5) 1 calc R U P C 1
C21 C 1.0618(8) 0.6482(9) 0.4432(4) 0.057(2) Uani 0.557(5) 1 d D U P C 1
H21A H 1.027365 0.690417 0.474571 0.086 Uiso 0.557(5) 1 calc R U P C 1
H21B H 1.123555 0.708423 0.418767 0.086 Uiso 0.557(5) 1 calc R U P C 1
H21C H 1.110195 0.603931 0.467927 0.086 Uiso 0.557(5) 1 calc R U P C 1
O19' O 0.8384(10) 0.511(2) 0.3933(8) 0.057(4) Uani 0.443(5) 1 d D U P C 2
C19' C 0.9517(9) 0.5313(12) 0.3780(5) 0.026(2) Uani 0.443(5) 1 d D U P C 2
C20' C 0.9651(14) 0.4946(13) 0.3074(4) 0.032(2) Uani 0.443(5) 1 d D U P C 2
H20D H 0.895516 0.413413 0.291648 0.048 Uiso 0.443(5) 1 calc R U P C 2
H20E H 1.054832 0.492226 0.306928 0.048 Uiso 0.443(5) 1 calc R U P C 2
H20F H 0.953580 0.554594 0.277979 0.048 Uiso 0.443(5) 1 calc R U P C 2
C21' C 1.0786(8) 0.5837(10) 0.4300(4) 0.0432(19) Uani 0.443(5) 1 d D U P C 2
H21D H 1.149685 0.647442 0.411618 0.065 Uiso 0.443(5) 1 calc R U P C 2
H21E H 1.109602 0.518218 0.441949 0.065 Uiso 0.443(5) 1 calc R U P C 2
H21F H 1.058394 0.619282 0.469770 0.065 Uiso 0.443(5) 1 calc R U P C 2
O20 O 0.6849(4) 0.6041(4) 0.49313(19) 0.0340(10) Uani 0.557(5) 1 d . . P C 1
H20G H 0.714664 0.683296 0.500315 0.051 Uiso 0.557(5) 1 d R U P C 1
H20H H 0.732514 0.577326 0.469985 0.051 Uiso 0.557(5) 1 d R U P C 1
O20' O 0.7801(6) 0.5738(5) 0.5176(3) 0.0408(14) Uani 0.443(5) 1 d . . P C 2
H20I H 0.774528 0.539147 0.478150 0.061 Uiso 0.443(5) 1 d R U P C 2
H20J H 0.759938 0.637017 0.510150 0.061 Uiso 0.443(5) 1 d R U P C 2
O21 O 0.2174(9) 0.1394(6) 0.4837(4) 0.093(3) Uani 0.557(5) 1 d D . P C 1
C22 C 0.2683(9) 0.0666(7) 0.5039(4) 0.059(2) Uani 0.557(5) 1 d D U P C 1
C23 C 0.4009(16) 0.1094(13) 0.5518(12) 0.062(3) Uani 0.557(5) 1 d D U P C 1
H23A H 0.455679 0.194499 0.546075 0.092 Uiso 0.557(5) 1 calc R U P C 1
H23B H 0.450372 0.057217 0.542572 0.092 Uiso 0.557(5) 1 calc R U P C 1
H23C H 0.382004 0.103871 0.597775 0.092 Uiso 0.557(5) 1 calc R U P C 1
C24 C 0.1950(15) -0.0703(7) 0.4852(7) 0.107(5) Uani 0.557(5) 1 d D . P C 1
H24A H 0.129101 -0.104129 0.515299 0.161 Uiso 0.557(5) 1 calc R U P C 1
H24B H 0.260596 -0.109746 0.488945 0.161 Uiso 0.557(5) 1 calc R U P C 1
H24C H 0.147964 -0.085325 0.439162 0.161 Uiso 0.557(5) 1 calc R U P C 1
O21' O 0.3307(6) 0.2359(5) 0.5087(3) 0.0434(15) Uani 0.443(5) 1 d D . P C 2
C22' C 0.3152(10) 0.1292(7) 0.5175(5) 0.048(2) Uani 0.443(5) 1 d D U P C 2
C23' C 0.423(2) 0.0987(16) 0.5602(17) 0.063(4) Uani 0.443(5) 1 d D U P C 2
H23D H 0.483534 0.083755 0.531808 0.094 Uiso 0.443(5) 1 calc R U P C 2
H23E H 0.379530 0.025163 0.582199 0.094 Uiso 0.443(5) 1 calc R U P C 2
H23F H 0.475390 0.167550 0.593951 0.094 Uiso 0.443(5) 1 calc R U P C 2
C24' C 0.1850(13) 0.0231(9) 0.4865(7) 0.080(4) Uani 0.443(5) 1 d D U P C 2
H24D H 0.117585 0.055349 0.468540 0.120 Uiso 0.443(5) 1 calc R U P C 2
H24E H 0.150069 -0.031184 0.520590 0.120 Uiso 0.443(5) 1 calc R U P C 2
H24F H 0.203860 -0.023087 0.450369 0.120 Uiso 0.443(5) 1 calc R U P C 2

loop_
_atom_site_aniso_label
_atom_site_aniso_U_11
_atom_site_aniso_U_22
_atom_site_aniso_U_33
_atom_site_aniso_U_23
_atom_site_aniso_U_13
_atom_site_aniso_U_12
Ni1 0.0201(2) 0.0220(2) 0.0200(2) 0.00680(15) 0.00220(15) 0.00704(17)
Ni2 0.0188(2) 0.0204(2) 0.0206(2) 0.00667(15) 0.00227(15) 0.00581(16)
Ni3 0.0191(2) 0.0202(2) 0.0200(2) 0.00748(16) 0.00435(16) 0.00591(17)
Fe1 0.0201(2) 0.0220(2) 0.0200(2) 0.00680(15) 0.00220(15) 0.00704(17)
Fe2 0.0188(2) 0.0204(2) 0.0206(2) 0.00667(15) 0.00227(15) 0.00581(16)
Fe3 0.0191(2) 0.0202(2) 0.0200(2) 0.00748(16) 0.00435(16) 0.00591(17)
F1 0.052(3) 0.066(4) 0.049(2) -0.013(2) -0.0037(19) -0.022(3)
F1' 0.108(8) 0.047(4) 0.051(4) 0.000(3) 0.040(4) -0.037(4)
F2 0.061(3) 0.023(2) 0.143(7) 0.028(3) -0.029(4) -0.003(2)
F2' 0.054(6) 0.055(5) 0.167(13) 0.022(7) -0.068(8) -0.007(4)
F3 0.029(2) 0.048(3) 0.135(7) -0.038(4) 0.038(3) -0.015(2)
F3' 0.060(5) 0.024(3) 0.146(10) -0.025(5) 0.052(6) -0.005(3)
F4 0.0789(16) 0.0712(15) 0.0322(10) 0.0250(10) 0.0083(10) 0.0486(13)
F5 0.0726(18) 0.0328(12) 0.099(2) 0.0341(13) -0.0057(15) 0.0079(11)
F6 0.0773(17) 0.0866(18) 0.0631(14) 0.0442(13) 0.0319(13) 0.0666(15)
F7 0.0267(8) 0.0550(11) 0.0307(9) 0.0235(8) 0.0119(7) 0.0144(8)
F8 0.107(2) 0.0205(9) 0.0420(11) 0.0090(8) 0.0211(12) 0.0098(11)
F9 0.0333(10) 0.0673(13) 0.0389(10) 0.0346(10) 0.0112(8) 0.0257(9)
F10 0.0450(11) 0.0359(10) 0.0567(12) -0.0112(9) 0.0110(9) 0.0144(9)
F11 0.0864(17) 0.0218(9) 0.0391(10) 0.0135(8) 0.0000(10) 0.0093(10)
F12 0.0368(10) 0.0316(9) 0.0461(11) -0.0073(8) -0.0147(8) 0.0096(8)
F13 0.0518(12) 0.0449(11) 0.0425(10) 0.0038(8) -0.0071(9) 0.0331(10)
F14 0.0534(14) 0.0305(11) 0.101(2) 0.0335(12) 0.0288(13) 0.0127(10)
F15 0.0897(18) 0.0473(12) 0.0309(9) -0.0032(8) -0.0041(10) 0.0455(12)
F16 0.0247(9) 0.0466(11) 0.0389(10) 0.0156(8) 0.0039(7) -0.0050(8)
F17 0.0536(15) 0.0415(13) 0.148(3) 0.0563(17) 0.0260(16) 0.0146(12)
F18 0.0514(14) 0.095(2) 0.0287(10) 0.0173(11) 0.0108(9) -0.0199(13)
O1 0.0334(11) 0.0308(10) 0.0202(9) 0.0048(7) 0.0053(8) 0.0101(8)
O2 0.0216(9) 0.0257(10) 0.0349(10) 0.0105(8) 0.0106(8) 0.0092(8)
O3 0.0177(9) 0.0240(10) 0.0288(10) 0.0082(8) 0.0014(7) 0.0069(8)
O4 0.0232(9) 0.0270(10) 0.0254(9) 0.0045(7) 0.0005(7) 0.0038(8)
O5 0.0207(9) 0.0234(9) 0.0304(10) 0.0024(7) 0.0014(7) 0.0043(7)
O6 0.0254(9) 0.0311(10) 0.0244(9) 0.0110(7) 0.0032(7) 0.0135(8)
O7 0.0268(10) 0.0297(10) 0.0223(9) 0.0092(7) 0.0020(7) 0.0127(8)
O8 0.0240(9) 0.0286(10) 0.0225(9) 0.0110(7) 0.0044(7) 0.0104(8)
O9 0.0214(9) 0.0298(10) 0.0213(8) 0.0096(7) 0.0037(7) 0.0080(8)
O10 0.0218(9) 0.0229(9) 0.0233(9) 0.0038(7) 0.0018(7) 0.0064(7)
O11 0.0229(9) 0.0238(9) 0.0277(9) 0.0023(7) 0.0005(7) 0.0078(8)
O12 0.0241(9) 0.0258(9) 0.0245(9) 0.0030(7) 0.0002(7) 0.0109(8)
O13 0.0363(11) 0.0322(10) 0.0234(9) 0.0045(8) -0.0013(8) 0.0188(9)
O14 0.0226(9) 0.0301(10) 0.0246(9) 0.0107(8) 0.0050(7) 0.0050(8)
O15 0.0243(10) 0.0317(10) 0.0251(9) 0.0069(8) 0.0035(7) 0.0056(8)
O16 0.0224(9) 0.0212(9) 0.0185(8) 0.0065(7) 0.0019(7) 0.0057(7)
C1 0.0191(12) 0.0226(12) 0.0256(12) 0.0069(10) -0.0009(9) 0.0048(10)
C2 0.029(4) 0.029(4) 0.039(3) 0.005(3) 0.007(3) 0.003(3)
C2' 0.032(5) 0.026(5) 0.031(4) 0.000(4) 0.006(4) 0.004(4)
C3 0.0219(12) 0.0218(12) 0.0263(12) 0.0082(10) 0.0011(10) 0.0056(10)
C4 0.0417(17) 0.0381(17) 0.0342(15) 0.0177(13) 0.0096(13) 0.0224(14)
C5 0.0206(12) 0.0192(11) 0.0180(11) 0.0036(9) 0.0018(9) 0.0044(9)
C6 0.0292(14) 0.0280(14) 0.0241(12) 0.0096(10) 0.0080(10) 0.0102(11)
C7 0.0222(12) 0.0190(12) 0.0197(11) 0.0073(9) 0.0016(9) 0.0036(10)
C8 0.0300(14) 0.0239(13) 0.0272(13) 0.0057(10) -0.0003(11) 0.0090(11)
C9 0.0221(12) 0.0229(12) 0.0227(12) 0.0074(9) 0.0055(9) 0.0075(10)
C10 0.0329(15) 0.0272(14) 0.0296(13) 0.0082(11) 0.0024(11) 0.0112(12)
C11 0.0187(12) 0.0239(13) 0.0259(12) 0.0098(10) 0.0049(9) 0.0065(10)
C12 0.0273(15) 0.0420(18) 0.0352(15) 0.0179(13) 0.0032(12) 0.0054(13)
O17 0.0267(10) 0.0246(10) 0.0461(12) 0.0105(9) 0.0062(9) 0.0081(8)
C13 0.0238(13) 0.0251(13) 0.0312(14) 0.0052(11) -0.0001(10) 0.0057(11)
C14 0.0380(17) 0.0312(15) 0.0456(18) 0.0043(13) 0.0058(14) 0.0160(14)
C15 0.0289(15) 0.0280(15) 0.0459(17) 0.0106(13) 0.0078(13) 0.0058(12)
O18 0.0258(10) 0.0264(10) 0.0396(11) 0.0129(8) 0.0061(8) 0.0079(8)
C16 0.0214(13) 0.0248(13) 0.0296(13) 0.0071(10) -0.0016(10) 0.0060(10)
C17 0.0263(14) 0.0292(14) 0.0284(13) 0.0107(11) 0.0035(10) 0.0060(11)
C18 0.0320(17) 0.0313(17) 0.084(3) 0.0166(17) 0.0064(17) 0.0148(14)
O19 0.033(3) 0.074(5) 0.037(5) 0.010(4) 0.012(3) 0.022(3)
C19 0.033(3) 0.044(5) 0.043(5) 0.012(3) 0.011(3) 0.019(3)
C20 0.032(4) 0.060(5) 0.079(8) -0.013(6) 0.025(6) 0.010(4)
C21 0.040(4) 0.058(5) 0.059(4) 0.009(4) -0.005(3) 0.005(4)
O19' 0.026(4) 0.110(8) 0.028(4) -0.013(4) 0.004(3) 0.022(4)
C19' 0.019(3) 0.032(5) 0.028(5) 0.006(3) 0.002(3) 0.012(3)
C20' 0.034(4) 0.037(5) 0.031(4) 0.006(4) 0.010(4) 0.019(4)
C21' 0.031(4) 0.052(5) 0.036(4) 0.005(4) 0.002(3) 0.005(4)
O20 0.034(2) 0.037(2) 0.0262(18) 0.0070(15) 0.0001(15) 0.0091(17)
O20' 0.045(3) 0.048(3) 0.027(2) 0.002(2) 0.010(2) 0.012(2)
O21 0.120(6) 0.063(4) 0.079(5) 0.012(3) -0.039(4) 0.032(4)
C22 0.079(6) 0.047(5) 0.045(4) 0.010(4) 0.000(4) 0.020(4)
C23 0.060(6) 0.058(6) 0.072(9) 0.001(5) 0.016(4) 0.027(5)
C24 0.132(11) 0.047(5) 0.112(9) 0.004(5) -0.050(8) 0.022(6)
O21' 0.055(4) 0.034(3) 0.035(3) 0.007(2) 0.001(2) 0.011(2)
C22' 0.065(6) 0.038(4) 0.034(4) 0.007(4) -0.003(4) 0.014(4)
C23' 0.078(9) 0.053(7) 0.066(8) 0.004(5) 0.002(7) 0.038(6)
C24' 0.094(9) 0.039(6) 0.074(7) -0.001(5) -0.019(7) -0.002(5)

loop_
_atom_type_symbol
_atom_type_description
_atom_type_scat_dispersion_real
_atom_type_scat_dispersion_imag
_atom_type_scat_source
C C 0.0181 0.0091 'International Tables Vol C Tables 4.2.6.8 and 6.1.1.4'
H H 0.0000 0.0000 'International Tables Vol C Tables 4.2.6.8 and 6.1.1.4'
F F 0.0727 0.0534 'International Tables Vol C Tables 4.2.6.8 and 6.1.1.4'
Fe Fe -1.1336 3.1974 'International Tables Vol C Tables 4.2.6.8 and 6.1.1.4'
Ni Ni -3.0029 0.5091 'International Tables Vol C Tables 4.2.6.8 and 6.1.1.4'
O O 0.0492 0.0322 'International Tables Vol C Tables 4.2.6.8 and 6.1.1.4'

loop_
_geom_angle_atom_site_label_1
_geom_angle_atom_site_label_2
_geom_angle_atom_site_label_3
_geom_angle
_geom_angle_site_symmetry_1
_geom_angle_site_symmetry_3
_geom_angle_publ_flag
O4 Ni1 O1 84.06(8) . . ?
O6 Ni1 O1 85.69(8) . . ?
O6 Ni1 O4 91.39(8) . . ?
O6 Ni1 O13 169.43(8) . . ?
O13 Ni1 O1 83.86(8) . . ?
O13 Ni1 O4 86.00(9) . . ?
O15 Ni1 O1 83.71(8) . . ?
O15 Ni1 O4 167.72(8) . . ?
O15 Ni1 O6 86.61(8) . . ?
O15 Ni1 O13 93.78(9) . . ?
O16 Ni1 O1 179.15(8) . . ?
O16 Ni1 O4 96.32(8) . . ?
O16 Ni1 O6 95.05(8) . . ?
O16 Ni1 O13 95.41(8) . . ?
O16 Ni1 O15 95.92(8) . . ?
O5 Ni2 O2 82.91(9) . . ?
O5 Ni2 O8 85.54(8) . . ?
O7 Ni2 O2 84.32(8) . . ?
O7 Ni2 O5 92.08(8) . . ?
O7 Ni2 O8 169.26(8) . . ?
O8 Ni2 O2 85.00(8) . . ?
O10 Ni2 O2 84.83(8) . . ?
O10 Ni2 O5 167.71(8) . . ?
O10 Ni2 O7 85.89(8) . . ?
O10 Ni2 O8 94.21(8) . . ?
O16 Ni2 O2 178.62(9) . . ?
O16 Ni2 O5 95.72(8) . . ?
O16 Ni2 O7 95.87(8) . . ?
O16 Ni2 O8 94.79(7) . . ?
O16 Ni2 O10 96.55(8) . . ?
O9 Ni3 O3 85.61(8) . . ?
O9 Ni3 O11 92.30(8) . . ?
O9 Ni3 O12 84.72(8) . . ?
O9 Ni3 O14 170.62(8) . . ?
O11 Ni3 O3 84.05(8) . . ?
O11 Ni3 O12 168.94(8) . . ?
O11 Ni3 O14 85.37(8) . . ?
O12 Ni3 O3 85.11(8) . . ?
O12 Ni3 O14 95.86(8) . . ?
O14 Ni3 O3 85.11(8) . . ?
O16 Ni3 O3 179.50(8) . . ?
O16 Ni3 O9 94.85(7) . . ?
O16 Ni3 O11 96.13(8) . . ?
O16 Ni3 O12 94.74(8) . . ?
O16 Ni3 O14 94.43(7) . . ?
O4 Fe1 O1 84.06(8) . . ?
O6 Fe1 O1 85.69(8) . . ?
O6 Fe1 O4 91.39(8) . . ?
O6 Fe1 O13 169.43(8) . . ?
O13 Fe1 O1 83.86(8) . . ?
O13 Fe1 O4 86.00(9) . . ?
O15 Fe1 O1 83.71(8) . . ?
O15 Fe1 O4 167.72(8) . . ?
O15 Fe1 O6 86.61(8) . . ?
O15 Fe1 O13 93.78(9) . . ?
O16 Fe1 O1 179.15(8) . . ?
O16 Fe1 O4 96.32(8) . . ?
O16 Fe1 O6 95.05(8) . . ?
O16 Fe1 O13 95.41(8) . . ?
O16 Fe1 O15 95.92(8) . . ?
O5 Fe2 O2 82.91(9) . . ?
O5 Fe2 O8 85.54(8) . . ?
O7 Fe2 O2 84.32(8) . . ?
O7 Fe2 O5 92.08(8) . . ?
O7 Fe2 O8 169.26(8) . . ?
O8 Fe2 O2 85.00(8) . . ?
O10 Fe2 O2 84.83(8) . . ?
O10 Fe2 O5 167.71(8) . . ?
O10 Fe2 O7 85.89(8) . . ?
O10 Fe2 O8 94.21(8) . . ?
O16 Fe2 O2 178.62(9) . . ?
O16 Fe2 O5 95.72(8) . . ?
O16 Fe2 O7 95.87(8) . . ?
O16 Fe2 O8 94.79(7) . . ?
O16 Fe2 O10 96.55(8) . . ?
O9 Fe3 O3 85.61(8) . . ?
O9 Fe3 O11 92.30(8) . . ?
O9 Fe3 O12 84.72(8) . . ?
O9 Fe3 O14 170.62(8) . . ?
O11 Fe3 O3 84.05(8) . . ?
O11 Fe3 O12 168.94(8) . . ?
O11 Fe3 O14 85.37(8) . . ?
O12 Fe3 O3 85.11(8) . . ?
O12 Fe3 O14 95.86(8) . . ?
O14 Fe3 O3 85.11(8) . . ?
O16 Fe3 O3 179.50(8) . . ?
O16 Fe3 O9 94.85(7) . . ?
O16 Fe3 O11 96.13(8) . . ?
O16 Fe3 O12 94.74(8) . . ?
O16 Fe3 O14 94.43(7) . . ?
Ni1 O1 H1A 113.9 . . ?
Ni1 O1 H1B 133.7 . . ?
Fe1 O1 H1A 113.9 . . ?
Fe1 O1 H1B 133.7 . . ?
H1A O1 H1B 112.3 . . ?
Ni2 O2 H2A 124(4) . . ?
Ni2 O2 H2B 126(3) . . ?
Fe2 O2 H2A 124(4) . . ?
Fe2 O2 H2B 126(3) . . ?
H2A O2 H2B 107(4) . . ?
Ni3 O3 H3A 113(3) . . ?
Ni3 O3 H3B 116(3) . . ?
Fe3 O3 H3A 113(3) . . ?
Fe3 O3 H3B 116(3) . . ?
H3A O3 H3B 103(4) . . ?
C1 O4 Ni1 128.69(19) . . ?
C1 O4 Fe1 128.69(19) . . ?
C1 O5 Ni2 129.82(18) . . ?
C1 O5 Fe2 129.82(18) . . ?
C3 O6 Ni1 130.38(17) . . ?
C3 O6 Fe1 130.38(17) . . ?
C3 O7 Ni2 128.07(18) . . ?
C3 O7 Fe2 128.07(18) . . ?
C5 O8 Ni2 128.72(17) . . ?
C5 O8 Fe2 128.72(17) . . ?
C5 O9 Ni3 129.56(16) . . ?
C5 O9 Fe3 129.56(16) . . ?
C7 O10 Ni2 129.99(18) . . ?
C7 O10 Fe2 129.99(18) . . ?
C7 O11 Ni3 129.24(18) . . ?
C7 O11 Fe3 129.24(18) . . ?
C9 O12 Ni3 129.53(17) . . ?
C9 O12 Fe3 129.53(17) . . ?
C9 O13 Ni1 130.09(19) . . ?
C9 O13 Fe1 130.09(19) . . ?
C11 O14 Ni3 128.90(18) . . ?
C11 O14 Fe3 128.90(18) . . ?
C11 O15 Ni1 130.18(17) . . ?
C11 O15 Fe1 130.18(17) . . ?
Ni1 O16 Ni2 121.27(9) . . ?
Ni1 O16 Ni3 119.44(10) . . ?
Ni2 O16 Ni3 119.29(9) . . ?
Fe1 O16 Fe2 121.27(9) . . ?
Fe1 O16 Fe3 119.44(10) . . ?
Fe2 O16 Fe3 119.29(9) . . ?
O4 C1 C2 112.8(3) . . ?
O4 C1 C2' 116.8(4) . . ?
O5 C1 O4 130.2(3) . . ?
O5 C1 C2 117.0(3) . . ?
O5 C1 C2' 112.9(3) . . ?
F1 C2 F2 107.3(6) . . ?
F1 C2 C1 113.6(4) . . ?
F2 C2 C1 108.0(4) . . ?
F3 C2 F1 106.4(6) . . ?
F3 C2 F2 109.5(6) . . ?
F3 C2 C1 111.9(4) . . ?
F1' C2' F3' 106.9(7) . . ?
F1' C2' C1 114.0(6) . . ?
F2' C2' F1' 106.8(8) . . ?
F2' C2' F3' 105.2(8) . . ?
F2' C2' C1 110.1(6) . . ?
F3' C2' C1 113.2(6) . . ?
O6 C3 O7 130.4(2) . . ?
O6 C3 C4 114.6(2) . . ?
O7 C3 C4 114.9(2) . . ?
F4 C4 C3 112.3(3) . . ?
F5 C4 F4 106.7(3) . . ?
F5 C4 C3 109.1(3) . . ?
F6 C4 F4 107.3(3) . . ?
F6 C4 F5 107.9(3) . . ?
F6 C4 C3 113.3(2) . . ?
O8 C5 C6 114.1(2) . . ?
O9 C5 O8 131.0(2) . . ?
O9 C5 C6 114.9(2) . . ?
F7 C6 C5 112.2(2) . . ?
F8 C6 F7 107.6(3) . . ?
F8 C6 C5 108.9(2) . . ?
F9 C6 F7 107.1(2) . . ?
F9 C6 F8 108.1(2) . . ?
F9 C6 C5 112.7(2) . . ?
O10 C7 C8 114.4(2) . . ?
O11 C7 O10 130.7(3) . . ?
O11 C7 C8 114.9(2) . . ?
F10 C8 C7 112.3(2) . . ?
F11 C8 F10 107.3(2) . . ?
F11 C8 C7 109.6(2) . . ?
F12 C8 F10 106.9(2) . . ?
F12 C8 F11 107.7(3) . . ?
F12 C8 C7 112.8(2) . . ?
O12 C9 O13 129.8(2) . . ?
O12 C9 C10 116.4(2) . . ?
O13 C9 C10 113.7(2) . . ?
F13 C10 C9 112.2(3) . . ?
F14 C10 F13 106.7(2) . . ?
F14 C10 C9 109.2(2) . . ?
F15 C10 F13 107.6(3) . . ?
F15 C10 F14 108.3(3) . . ?
F15 C10 C9 112.6(2) . . ?
O14 C11 O15 130.4(2) . . ?
O14 C11 C12 115.5(2) . . ?
O15 C11 C12 114.2(2) . . ?
F16 C12 F18 106.3(3) . . ?
F16 C12 C11 112.0(2) . . ?
F17 C12 F16 108.1(3) . . ?
F17 C12 F18 108.2(3) . . ?
F17 C12 C11 109.9(3) . . ?
F18 C12 C11 112.2(3) . . ?
O17 C13 C14 120.6(3) . . ?
O17 C13 C15 120.7(3) . . ?
C15 C13 C14 118.8(3) . . ?
C13 C14 H14A 109.5 . . ?
C13 C14 H14B 109.5 . . ?
C13 C14 H14C 109.5 . . ?
H14A C14 H14B 109.5 . . ?
H14A C14 H14C 109.5 . . ?
H14B C14 H14C 109.5 . . ?
C13 C15 H15A 109.5 . . ?
C13 C15 H15B 109.5 . . ?
C13 C15 H15C 109.5 . . ?
H15A C15 H15B 109.5 . . ?
H15A C15 H15C 109.5 . . ?
H15B C15 H15C 109.5 . . ?
O18 C16 C17 120.8(3) . . ?
O18 C16 C18 120.7(3) . . ?
C18 C16 C17 118.5(3) . . ?
C16 C17 H17A 109.5 . . ?
C16 C17 H17B 109.5 . . ?
C16 C17 H17C 109.5 . . ?
H17A C17 H17B 109.5 . . ?
H17A C17 H17C 109.5 . . ?
H17B C17 H17C 109.5 . . ?
C16 C18 H18A 109.5 . . ?
C16 C18 H18B 109.5 . . ?
C16 C18 H18C 109.5 . . ?
H18A C18 H18B 109.5 . . ?
H18A C18 H18C 109.5 . . ?
H18B C18 H18C 109.5 . . ?
O19 C19 C20 119.7(7) . . ?
O19 C19 C21 122.3(8) . . ?
C20 C19 C21 118.0(7) . . ?
C19 C20 H20A 109.5 . . ?
C19 C20 H20B 109.5 . . ?
C19 C20 H20C 109.5 . . ?
H20A C20 H20B 109.5 . . ?
H20A C20 H20C 109.5 . . ?
H20B C20 H20C 109.5 . . ?
C19 C21 H21A 109.5 . . ?
C19 C21 H21B 109.5 . . ?
C19 C21 H21C 109.5 . . ?
H21A C21 H21B 109.5 . . ?
H21A C21 H21C 109.5 . . ?
H21B C21 H21C 109.5 . . ?
O19' C19' C20' 120.1(8) . . ?
O19' C19' C21' 121.2(8) . . ?
C20' C19' C21' 118.6(7) . . ?
C19' C20' H20D 109.5 . . ?
C19' C20' H20E 109.5 . . ?
C19' C20' H20F 109.5 . . ?
H20D C20' H20E 109.5 . . ?
H20D C20' H20F 109.5 . . ?
H20E C20' H20F 109.5 . . ?
C19' C21' H21D 109.5 . . ?
C19' C21' H21E 109.5 . . ?
C19' C21' H21F 109.5 . . ?
H21D C21' H21E 109.5 . . ?
H21D C21' H21F 109.5 . . ?
H21E C21' H21F 109.5 . . ?
H20G O20 H20H 114.3 . . ?
H20I O20' H20J 104.3 . . ?
O21 C22 C23 121.8(8) . . ?
O21 C22 C24 120.8(7) . . ?
C24 C22 C23 117.3(8) . . ?
C22 C23 H23A 109.5 . . ?
C22 C23 H23B 109.5 . . ?
C22 C23 H23C 109.5 . . ?
H23A C23 H23B 109.5 . . ?
H23A C23 H23C 109.5 . . ?
H23B C23 H23C 109.5 . . ?
C22 C24 H24A 109.5 . . ?
C22 C24 H24B 109.5 . . ?
C22 C24 H24C 109.5 . . ?
H24A C24 H24B 109.5 . . ?
H24A C24 H24C 109.5 . . ?
H24B C24 H24C 109.5 . . ?
O21' C22' C23' 121.6(9) . . ?
O21' C22' C24' 120.6(7) . . ?
C23' C22' C24' 117.8(9) . . ?
C22' C23' H23D 109.5 . . ?
C22' C23' H23E 109.5 . . ?
C22' C23' H23F 109.5 . . ?
H23D C23' H23E 109.5 . . ?
H23D C23' H23F 109.5 . . ?
H23E C23' H23F 109.5 . . ?
C22' C24' H24D 109.5 . . ?
C22' C24' H24E 109.5 . . ?
C22' C24' H24F 109.5 . . ?
H24D C24' H24E 109.5 . . ?
H24D C24' H24F 109.5 . . ?
H24E C24' H24F 109.5 . . ?

loop_
_geom_bond_atom_site_label_1
_geom_bond_atom_site_label_2
_geom_bond_distance
_geom_bond_site_symmetry_2
_geom_bond_publ_flag
Ni1 O1 2.048(2) . ?
Ni1 O4 2.046(2) . ?
Ni1 O6 2.0366(18) . ?
Ni1 O13 2.0385(19) . ?
Ni1 O15 2.032(2) . ?
Ni1 O16 1.8844(18) . ?
Ni2 O2 2.066(2) . ?
Ni2 O5 2.048(2) . ?
Ni2 O7 2.0454(18) . ?
Ni2 O8 2.0565(17) . ?
Ni2 O10 2.040(2) . ?
Ni2 O16 1.8856(19) . ?
Ni3 O3 2.0621(19) . ?
Ni3 O9 2.0305(18) . ?
Ni3 O11 2.046(2) . ?
Ni3 O12 2.0542(19) . ?
Ni3 O14 2.0566(18) . ?
Ni3 O16 1.9599(18) . ?
Fe1 O1 2.048(2) . ?
Fe1 O4 2.046(2) . ?
Fe1 O6 2.0366(18) . ?
Fe1 O13 2.0385(19) . ?
Fe1 O15 2.032(2) . ?
Fe1 O16 1.8844(18) . ?
Fe2 O2 2.066(2) . ?
Fe2 O5 2.048(2) . ?
Fe2 O7 2.0454(18) . ?
Fe2 O8 2.0565(17) . ?
Fe2 O10 2.040(2) . ?
Fe2 O16 1.8856(19) . ?
Fe3 O3 2.0621(19) . ?
Fe3 O9 2.0305(18) . ?
Fe3 O11 2.046(2) . ?
Fe3 O12 2.0542(19) . ?
Fe3 O14 2.0566(18) . ?
Fe3 O16 1.9599(18) . ?
F1 C2 1.292(6) . ?
F1' C2' 1.291(6) . ?
F2 C2 1.293(6) . ?
F2' C2' 1.290(7) . ?
F3 C2 1.290(6) . ?
F3' C2' 1.293(6) . ?
F4 C4 1.326(4) . ?
F5 C4 1.324(4) . ?
F6 C4 1.311(4) . ?
F7 C6 1.331(3) . ?
F8 C6 1.325(4) . ?
F9 C6 1.316(3) . ?
F10 C8 1.331(4) . ?
F11 C8 1.327(3) . ?
F12 C8 1.326(3) . ?
F13 C10 1.330(4) . ?
F14 C10 1.328(4) . ?
F15 C10 1.318(4) . ?
F16 C12 1.329(4) . ?
F17 C12 1.310(4) . ?
F18 C12 1.329(4) . ?
O1 H1A 0.8500 . ?
O1 H1B 0.8500 . ?
O2 H2A 0.79(5) . ?
O2 H2B 0.83(4) . ?
O3 H3A 0.82(5) . ?
O3 H3B 0.76(4) . ?
O4 C1 1.249(3) . ?
O5 C1 1.242(3) . ?
O6 C3 1.243(3) . ?
O7 C3 1.248(3) . ?
O8 C5 1.247(3) . ?
O9 C5 1.235(3) . ?
O10 C7 1.243(3) . ?
O11 C7 1.242(3) . ?
O12 C9 1.240(3) . ?
O13 C9 1.249(3) . ?
O14 C11 1.233(3) . ?
O15 C11 1.247(3) . ?
C1 C2 1.543(6) . ?
C1 C2' 1.544(7) . ?
C3 C4 1.542(4) . ?
C5 C6 1.545(3) . ?
C7 C8 1.543(4) . ?
C9 C10 1.542(4) . ?
C11 C12 1.543(4) . ?
O17 C13 1.225(4) . ?
C13 C14 1.497(4) . ?
C13 C15 1.490(4) . ?
C14 H14A 0.9600 . ?
C14 H14B 0.9600 . ?
C14 H14C 0.9600 . ?
C15 H15A 0.9600 . ?
C15 H15B 0.9600 . ?
C15 H15C 0.9600 . ?
O18 C16 1.223(3) . ?
C16 C17 1.492(4) . ?
C16 C18 1.492(4) . ?
C17 H17A 0.9600 . ?
C17 H17B 0.9600 . ?
C17 H17C 0.9600 . ?
C18 H18A 0.9600 . ?
C18 H18B 0.9600 . ?
C18 H18C 0.9600 . ?
O19 C19 1.216(7) . ?
C19 C20 1.488(7) . ?
C19 C21 1.489(7) . ?
C20 H20A 0.9600 . ?
C20 H20B 0.9600 . ?
C20 H20C 0.9600 . ?
C21 H21A 0.9600 . ?
C21 H21B 0.9600 . ?
C21 H21C 0.9600 . ?
O19' C19' 1.213(7) . ?
C19' C20' 1.489(7) . ?
C19' C21' 1.491(7) . ?
C20' H20D 0.9600 . ?
C20' H20E 0.9600 . ?
C20' H20F 0.9600 . ?
C21' H21D 0.9600 . ?
C21' H21E 0.9600 . ?
C21' H21F 0.9600 . ?
O20 H20G 0.8500 . ?
O20 H20H 0.8501 . ?
O20' H20I 0.8500 . ?
O20' H20J 0.8499 . ?
O21 C22 1.215(7) . ?
C22 C23 1.490(7) . ?
C22 C24 1.486(7) . ?
C23 H23A 0.9600 . ?
C23 H23B 0.9600 . ?
C23 H23C 0.9600 . ?
C24 H24A 0.9600 . ?
C24 H24B 0.9600 . ?
C24 H24C 0.9600 . ?
O21' C22' 1.208(7) . ?
C22' C23' 1.493(7) . ?
C22' C24' 1.496(7) . ?
C23' H23D 0.9600 . ?
C23' H23E 0.9600 . ?
C23' H23F 0.9600 . ?
C24' H24D 0.9600 . ?
C24' H24E 0.9600 . ?
C24' H24F 0.9600 . ?

loop_
_geom_hbond_atom_site_label_D
_geom_hbond_atom_site_label_H
_geom_hbond_atom_site_label_A
_geom_hbond_distance_DH
_geom_hbond_distance_HA
_geom_hbond_distance_DA
_geom_hbond_angle_DHA
_geom_hbond_site_symmetry_A
_geom_hbond_publ_flag
O1 H1A O20 0.85 1.87 2.657(4) 153.9 . yes
O1 H1A O20' 0.85 1.84 2.667(6) 165.8 . yes
O1 H1B O21' 0.85 2.03 2.807(6) 150.7 . yes
O2 H2A O17 0.79(5) 1.97(5) 2.750(3) 167(5) . yes
O2 H2B O18 0.83(4) 1.99(4) 2.783(3) 162(4) 1_455 yes
O3 H3A O17 0.82(5) 1.96(5) 2.764(3) 167(4) 1_655 yes
O3 H3B O18 0.76(4) 1.99(4) 2.736(3) 167(4) . yes
O20 H20G O21 0.85 1.90 2.752(8) 179.6 2_666 yes
O20 H20H O19 0.85 1.93 2.767(11) 169.6 . yes
O20' H20I O19' 0.85 1.95 2.751(15) 156.4 . yes
O20' H20J O21' 0.85 2.06 2.895(8) 168.0 2_666 yes

loop_
_geom_torsion_atom_site_label_1
_geom_torsion_atom_site_label_2
_geom_torsion_atom_site_label_3
_geom_torsion_atom_site_label_4
_geom_torsion
_geom_torsion_site_symmetry_1
_geom_torsion_site_symmetry_2
_geom_torsion_site_symmetry_3
_geom_torsion_site_symmetry_4
_geom_torsion_publ_flag
Ni1 O4 C1 O5 6.6(4) . . . . ?
Ni1 O4 C1 C2' -170.3(3) . . . . ?
Ni1 O6 C3 O7 -6.0(5) . . . . ?
Ni1 O6 C3 C4 170.7(2) . . . . ?
Ni1 O13 C9 O12 -10.6(4) . . . . ?
Ni1 O13 C9 C10 167.38(19) . . . . ?
Ni1 O15 C11 O14 14.0(5) . . . . ?
Ni1 O15 C11 C12 -164.7(2) . . . . ?
Ni2 O5 C1 O4 -7.3(4) . . . . ?
Ni2 O5 C1 C2' 169.6(3) . . . . ?
Ni2 O7 C3 O6 4.1(5) . . . . ?
Ni2 O7 C3 C4 -172.6(2) . . . . ?
Ni2 O8 C5 O9 10.0(4) . . . . ?
Ni2 O8 C5 C6 -167.74(17) . . . . ?
Ni2 O10 C7 O11 -3.8(4) . . . . ?
Ni2 O10 C7 C8 174.25(16) . . . . ?
Ni3 O9 C5 O8 -13.2(4) . . . . ?
Ni3 O9 C5 C6 164.55(18) . . . . ?
Ni3 O11 C7 O10 4.8(4) . . . . ?
Ni3 O11 C7 C8 -173.19(16) . . . . ?
Ni3 O12 C9 O13 11.9(4) . . . . ?
Ni3 O12 C9 C10 -166.04(18) . . . . ?
Ni3 O14 C11 O15 -8.6(4) . . . . ?
Ni3 O14 C11 C12 170.08(19) . . . . ?
Fe1 O4 C1 O5 6.6(4) . . . . ?
Fe1 O4 C1 C2 -173.0(3) . . . . ?
Fe1 O6 C3 O7 -6.0(5) . . . . ?
Fe1 O6 C3 C4 170.7(2) . . . . ?
Fe1 O13 C9 O12 -10.6(4) . . . . ?
Fe1 O13 C9 C10 167.38(19) . . . . ?
Fe1 O15 C11 O14 14.0(5) . . . . ?
Fe1 O15 C11 C12 -164.7(2) . . . . ?
Fe2 O5 C1 O4 -7.3(4) . . . . ?
Fe2 O5 C1 C2 172.2(3) . . . . ?
Fe2 O7 C3 O6 4.1(5) . . . . ?
Fe2 O7 C3 C4 -172.6(2) . . . . ?
Fe2 O8 C5 O9 10.0(4) . . . . ?
Fe2 O8 C5 C6 -167.74(17) . . . . ?
Fe2 O10 C7 O11 -3.8(4) . . . . ?
Fe2 O10 C7 C8 174.25(16) . . . . ?
Fe3 O9 C5 O8 -13.2(4) . . . . ?
Fe3 O9 C5 C6 164.55(18) . . . . ?
Fe3 O11 C7 O10 4.8(4) . . . . ?
Fe3 O11 C7 C8 -173.19(16) . . . . ?
Fe3 O12 C9 O13 11.9(4) . . . . ?
Fe3 O12 C9 C10 -166.04(18) . . . . ?
Fe3 O14 C11 O15 -8.6(4) . . . . ?
Fe3 O14 C11 C12 170.08(19) . . . . ?
O4 Ni1 O16 Ni2 -45.78(11) . . . . ?
O4 Ni1 O16 Ni3 134.83(10) . . . . ?
O4 Fe1 O16 Fe2 -45.78(11) . . . . ?
O4 Fe1 O16 Fe3 134.83(10) . . . . ?
O4 C1 C2 F1 -37.0(6) . . . . ?
O4 C1 C2 F2 81.9(7) . . . . ?
O4 C1 C2 F3 -157.5(6) . . . . ?
O4 C1 C2' F1' 147.4(8) . . . . ?
O4 C1 C2' F2' -92.6(9) . . . . ?
O4 C1 C2' F3' 24.9(9) . . . . ?
O5 Ni2 O16 Ni1 45.17(11) . . . . ?
O5 Ni2 O16 Ni3 -135.44(10) . . . . ?
O5 Fe2 O16 Fe1 45.17(11) . . . . ?
O5 Fe2 O16 Fe3 -135.44(10) . . . . ?
O5 C1 C2 F1 143.5(5) . . . . ?
O5 C1 C2 F2 -97.7(6) . . . . ?
O5 C1 C2 F3 22.9(7) . . . . ?
O5 C1 C2' F1' -29.9(9) . . . . ?
O5 C1 C2' F2' 90.1(9) . . . . ?
O5 C1 C2' F3' -152.5(8) . . . . ?
O6 Ni1 O16 Ni2 46.18(11) . . . . ?
O6 Ni1 O16 Ni3 -133.21(10) . . . . ?
O6 Fe1 O16 Fe2 46.18(11) . . . . ?
O6 Fe1 O16 Fe3 -133.21(10) . . . . ?
O6 C3 C4 F4 31.9(4) . . . . ?
O6 C3 C4 F5 -86.1(4) . . . . ?
O6 C3 C4 F6 153.7(3) . . . . ?
O7 Ni2 O16 Ni1 -47.52(12) . . . . ?
O7 Ni2 O16 Ni3 131.87(10) . . . . ?
O7 Fe2 O16 Fe1 -47.52(12) . . . . ?
O7 Fe2 O16 Fe3 131.87(10) . . . . ?
O7 C3 C4 F4 -150.8(3) . . . . ?
O7 C3 C4 F5 91.2(3) . . . . ?
O7 C3 C4 F6 -29.0(4) . . . . ?
O8 Ni2 O16 Ni1 131.16(11) . . . . ?
O8 Ni2 O16 Ni3 -49.45(11) . . . . ?
O8 Fe2 O16 Fe1 131.16(11) . . . . ?
O8 Fe2 O16 Fe3 -49.45(11) . . . . ?
O8 C5 C6 F7 -33.8(3) . . . . ?
O8 C5 C6 F8 85.2(3) . . . . ?
O8 C5 C6 F9 -154.9(2) . . . . ?
O9 C5 C6 F7 148.1(2) . . . . ?
O9 C5 C6 F8 -92.9(3) . . . . ?
O9 C5 C6 F9 27.0(3) . . . . ?
O10 Ni2 O16 Ni1 -134.03(10) . . . . ?
O10 Ni2 O16 Ni3 45.35(10) . . . . ?
O10 Fe2 O16 Fe1 -134.03(10) . . . . ?
O10 Fe2 O16 Fe3 45.35(10) . . . . ?
O10 C7 C8 F10 37.2(3) . . . . ?
O10 C7 C8 F11 -82.0(3) . . . . ?
O10 C7 C8 F12 158.1(2) . . . . ?
O11 C7 C8 F10 -144.5(2) . . . . ?
O11 C7 C8 F11 96.4(3) . . . . ?
O11 C7 C8 F12 -23.6(3) . . . . ?
O12 C9 C10 F13 -27.0(4) . . . . ?
O12 C9 C10 F14 91.1(3) . . . . ?
O12 C9 C10 F15 -148.6(3) . . . . ?
O13 Ni1 O16 Ni2 -132.34(11) . . . . ?
O13 Ni1 O16 Ni3 48.27(11) . . . . ?
O13 Fe1 O16 Fe2 -132.34(11) . . . . ?
O13 Fe1 O16 Fe3 48.27(11) . . . . ?
O13 C9 C10 F13 154.8(2) . . . . ?
O13 C9 C10 F14 -87.1(3) . . . . ?
O13 C9 C10 F15 33.2(4) . . . . ?
O14 C11 C12 F16 30.2(4) . . . . ?
O14 C11 C12 F17 -89.9(3) . . . . ?
O14 C11 C12 F18 149.6(3) . . . . ?
O15 Ni1 O16 Ni2 133.28(11) . . . . ?
O15 Ni1 O16 Ni3 -46.11(11) . . . . ?
O15 Fe1 O16 Fe2 133.28(11) . . . . ?
O15 Fe1 O16 Fe3 -46.11(11) . . . . ?
O15 C11 C12 F16 -150.9(3) . . . . ?
O15 C11 C12 F17 88.9(4) . . . . ?
O15 C11 C12 F18 -31.5(4) . . . . ?
